data_7106503
loop_
_publ_author_name
'Fowler, Lindsay S.'
'Thomas, Lynne H.'
'Ellis, David'
'Sutherland, Andrew'

_publ_section_title
;
 A one-pot, reductive amination/6-endo-trig cyclisation for the
 stereoselective synthesis of 6-substituted-4-oxopipecolic acids
;
_journal_coden_ASTM CHCOFS
_journal_issue 23
_journal_name_full
;
 Chemical Communications (Cambridge, United Kingdom)
;
_journal_page_first 6569
_journal_page_last 6571
_journal_paper_doi 10.1039/c1cc11916h
_journal_volume 47
_journal_year 2011
_chemical_absolute_configuration syn
_chemical_formula_sum 'C7 H16 Cl N O4'
_chemical_formula_weight 213.66
_space_group_IT_number 19
_symmetry_cell_setting orthorhombic
_symmetry_space_group_name_Hall 'P 2ac 2ab'
_symmetry_space_group_name_H-M 'P 21 21 21'
_atom_sites_solution_hydrogens geom
_atom_sites_solution_primary direct
_atom_sites_solution_secondary difmap
_audit_creation_date 2010-08-04T11:10:02-00:00
_audit_creation_method 'WinGX routine CIF_UPDATE'
_cell_angle_alpha 90
_cell_angle_beta 90
_cell_angle_gamma 90
_cell_formula_units_Z 4
_cell_length_a 8.2209(2)
_cell_length_b 8.9923(3)
_cell_length_c 13.8130(4)
_cell_measurement_reflns_used 21495
_cell_measurement_temperature 100(2)
_cell_measurement_theta_max 27.878
_cell_measurement_theta_min 1
_cell_volume 1021.12(5)
_computing_cell_refinement 'HKL Scalepack (Otwinowski & Minor 1997)'
_computing_data_collection 'Collect (Bruker AXS BV, 1997-2004)'
_computing_data_reduction 'HKL Denzo and Scalepack (Otwinowski & Minor 1997)'
_computing_structure_refinement 'SHELXL-97 (Sheldrick, 2008)'
_computing_structure_solution 'SHELXS-97 (Sheldrick, 2008)'
_diffrn_ambient_temperature 100(2)
_diffrn_detector_area_resol_mean 9
_diffrn_measured_fraction_theta_full 0.995
_diffrn_measured_fraction_theta_max 0.995
_diffrn_measurement_device_type KappaCCD
_diffrn_measurement_method 'CCD; rotation images'
_diffrn_radiation_monochromator graphite
_diffrn_radiation_type MoK\a
_diffrn_radiation_wavelength 0.71073
_diffrn_reflns_av_R_equivalents 0.0345
_diffrn_reflns_av_unetI/netI 0.0382
_diffrn_reflns_limit_h_max 9
_diffrn_reflns_limit_h_min -10
_diffrn_reflns_limit_k_max 10
_diffrn_reflns_limit_k_min -11
_diffrn_reflns_limit_l_max 17
_diffrn_reflns_limit_l_min -18
_diffrn_reflns_number 8583
_diffrn_reflns_theta_full 27.88
_diffrn_reflns_theta_max 27.88
_diffrn_reflns_theta_min 2.7
_exptl_absorpt_coefficient_mu 0.36
_exptl_absorpt_correction_T_max 0.7455
_exptl_absorpt_correction_T_min 0.5232
_exptl_absorpt_correction_type multi-scan
_exptl_absorpt_process_details 'SADABS (Blessing, 1997)'
_exptl_crystal_density_diffrn 1.39
_exptl_crystal_density_method 'not measured'
_exptl_crystal_F_000 456
_refine_diff_density_max 0.231
_refine_diff_density_min -0.161
_refine_diff_density_rms 0.041
_refine_ls_abs_structure_details 'Flack H D (1983), Acta Cryst. A39, 876-881'
_refine_ls_abs_structure_Flack 0.10(5)
_refine_ls_extinction_method none
_refine_ls_goodness_of_fit_ref 1.057
_refine_ls_hydrogen_treatment mixed
_refine_ls_matrix_type full
_refine_ls_number_parameters 137
_refine_ls_number_reflns 2418
_refine_ls_number_restraints 0
_refine_ls_restrained_S_all 1.057
_refine_ls_R_factor_all 0.0352
_refine_ls_R_factor_gt 0.0283
_refine_ls_shift/su_max 0
_refine_ls_shift/su_mean 0
_refine_ls_structure_factor_coef Fsqd
_refine_ls_weighting_details 'calc w=1/[\s^2^(Fo^2^)+(0.0323P)^2^+0.0443P] where P=(Fo^2^+2Fc^2^)/3'
_refine_ls_weighting_scheme calc
_refine_ls_wR_factor_ref 0.0639
_reflns_number_gt 2188
_reflns_number_total 2418
_reflns_threshold_expression >2\s(I)
_cod_data_source_file c1cc11916h.txt
_cod_data_source_block lf01
_cod_original_sg_symbol_H-M P212121
_cod_database_code 7106503

loop_
_symmetry_equiv_pos_as_xyz
'x, y, z'
'-x+1/2, -y, z+1/2'
'x+1/2, -y+1/2, -z'
'-x, y+1/2, -z+1/2'

loop_
_atom_site_label
_atom_site_fract_x
_atom_site_fract_y
_atom_site_fract_z
_atom_site_U_iso_or_equiv
_atom_site_adp_type
_atom_site_calc_flag
_atom_site_refinement_flags
_atom_site_occupancy
_atom_site_disorder_assembly
_atom_site_disorder_group
_atom_site_type_symbol
N1 0.73799(18) 0.68291(15) 0.62852(10) 0.0175(3) Uani d . 1 . . N
H1 0.850(3) 0.6953(19) 0.6263(16) 0.038(6) Uiso d . 1 . . H
H4 1.125(3) 0.698(2) 0.6627(17) 0.037(6) Uiso d . 1 . . H
H2 0.695(2) 0.773(2) 0.6102(15) 0.031(5) Uiso d . 1 . . H
H5 1.112(3) 0.632(2) 0.5756(18) 0.055(7) Uiso d . 1 . . H
Cl1 0.11285(4) 0.48768(4) 0.42377(3) 0.02053(10) Uani d . 1 . . Cl
O2 0.42111(12) 0.65916(12) 0.57185(9) 0.0234(2) Uani d . 1 . . O
O3 0.47107(13) 0.46242(12) 0.47547(9) 0.0254(3) Uani d . 1 . . O
H3A 0.3732 0.4674 0.4646 0.038 Uiso calc R 1 . . H
O4 1.06679(14) 0.69491(14) 0.61434(10) 0.0243(3) Uani d . 1 . . O
O1 0.77050(15) 0.23798(12) 0.71765(9) 0.0243(3) Uani d . 1 . . O
H1A 0.7301 0.1702 0.686 0.036 Uiso calc R 1 . . H
C6 0.51323(18) 0.56946(18) 0.53647(12) 0.0192(3) Uani d . 1 . . C
C2 0.76036(18) 0.41521(16) 0.58570(12) 0.0182(3) Uani d . 1 . . C
H2A 0.7227 0.34 0.5406 0.022 Uiso calc R 1 . . H
H2B 0.8783 0.416 0.5841 0.022 Uiso calc R 1 . . H
C4 0.7556(2) 0.49450(19) 0.75930(11) 0.0204(3) Uani d . 1 . . C
H4A 0.8735 0.4977 0.7618 0.024 Uiso calc R 1 . . H
H4B 0.7162 0.4684 0.8233 0.024 Uiso calc R 1 . . H
C3 0.70276(19) 0.37618(17) 0.68740(12) 0.0195(3) Uani d . 1 . . C
H3B 0.5838 0.3688 0.6877 0.023 Uiso calc R 1 . . H
C1 0.69606(18) 0.56750(17) 0.55454(11) 0.0173(3) Uani d . 1 . . C
H1B 0.7503 0.5946 0.4939 0.021 Uiso calc R 1 . . H
C7 0.7569(2) 0.76941(19) 0.79732(13) 0.0255(4) Uani d . 1 . . C
H7A 0.8736 0.7659 0.7976 0.038 Uiso calc R 1 . . H
H7B 0.717 0.7548 0.8619 0.038 Uiso calc R 1 . . H
H7C 0.7215 0.8645 0.7738 0.038 Uiso calc R 1 . . H
C5 0.69112(19) 0.64714(17) 0.73172(12) 0.0201(3) Uani d . 1 . . C
H5A 0.5722 0.646 0.7366 0.024 Uiso calc R 1 . . H

loop_
_atom_site_aniso_label
_atom_site_aniso_U_11
_atom_site_aniso_U_22
_atom_site_aniso_U_33
_atom_site_aniso_U_12
_atom_site_aniso_U_13
_atom_site_aniso_U_23
N1 0.0161(7) 0.0182(7) 0.0182(8) -0.0001(6) -0.0008(6) -0.0007(5)
Cl1 0.01916(16) 0.02000(17) 0.02243(19) -0.00164(16) -0.00062(16) -0.00253(16)
O2 0.0192(5) 0.0258(5) 0.0253(6) 0.0014(4) -0.0001(5) -0.0040(5)
O3 0.0196(5) 0.0266(6) 0.0300(7) 0.0017(5) -0.0068(5) -0.0078(5)
O4 0.0205(7) 0.0311(7) 0.0212(7) 0.0012(5) -0.0007(5) -0.0054(5)
O1 0.0330(7) 0.0186(5) 0.0213(7) 0.0003(5) -0.0053(5) 0.0005(5)
C6 0.0199(7) 0.0208(7) 0.0167(8) -0.0016(7) -0.0018(6) 0.0025(6)
C2 0.0189(7) 0.0192(7) 0.0165(8) -0.0007(6) -0.0010(7) -0.0014(6)
C4 0.0223(7) 0.0230(7) 0.0158(7) -0.0006(7) -0.0002(6) 0.0006(7)
C3 0.0205(8) 0.0194(8) 0.0185(9) 0.0006(6) -0.0011(6) 0.0006(6)
C1 0.0176(7) 0.0197(7) 0.0146(9) -0.0009(6) 0.0006(6) -0.0005(6)
C7 0.0265(9) 0.0272(9) 0.0227(10) 0.0039(8) -0.0026(7) -0.0053(7)
C5 0.0190(8) 0.0251(8) 0.0162(8) 0.0008(7) -0.0004(6) -0.0005(7)

loop_
_atom_type_symbol
_atom_type_description
_atom_type_scat_dispersion_real
_atom_type_scat_dispersion_imag
_atom_type_scat_source
C C 0.0033 0.0016 'International Tables Vol C Tables 4.2.6.8 and 6.1.1.4'
H H 0 0 'International Tables Vol C Tables 4.2.6.8 and 6.1.1.4'
Cl Cl 0.1484 0.1585 'International Tables Vol C Tables 4.2.6.8 and 6.1.1.4'
N N 0.0061 0.0033 'International Tables Vol C Tables 4.2.6.8 and 6.1.1.4'
O O 0.0106 0.006 'International Tables Vol C Tables 4.2.6.8 and 6.1.1.4'

loop_
_geom_angle_atom_site_label_1
_geom_angle_atom_site_label_2
_geom_angle_atom_site_label_3
_geom_angle
_geom_angle_site_symmetry_1
_geom_angle_site_symmetry_3
_geom_angle_publ_flag
C1 N1 C5 115.96(12) . . ?
C1 N1 H1 106.8(12) . . ?
C5 N1 H1 108.0(13) . . ?
C1 N1 H2 109.4(13) . . ?
C5 N1 H2 110.4(13) . . ?
H1 N1 H2 105.6(17) . . ?
C6 O3 H3A 109.5 . . ?
H4 O4 H5 105.9(19) . . ?
C3 O1 H1A 109.5 . . ?
O2 C6 O3 125.27(14) . . ?
O2 C6 C1 124.00(14) . . ?
O3 C6 C1 110.71(13) . . ?
C3 C2 C1 110.99(12) . . ?
C3 C2 H2A 109.4 . . ?
C1 C2 H2A 109.4 . . ?
C3 C2 H2B 109.4 . . ?
C1 C2 H2B 109.4 . . ?
H2A C2 H2B 108 . . ?
C3 C4 C5 111.65(13) . . ?
C3 C4 H4A 109.3 . . ?
C5 C4 H4A 109.3 . . ?
C3 C4 H4B 109.3 . . ?
C5 C4 H4B 109.3 . . ?
H4A C4 H4B 108 . . ?
O1 C3 C4 107.91(13) . . ?
O1 C3 C2 110.48(13) . . ?
C4 C3 C2 110.65(13) . . ?
O1 C3 H3B 109.3 . . ?
C4 C3 H3B 109.3 . . ?
C2 C3 H3B 109.3 . . ?
N1 C1 C6 109.33(13) . . ?
N1 C1 C2 110.43(12) . . ?
C6 C1 C2 113.41(13) . . ?
N1 C1 H1B 107.8 . . ?
C6 C1 H1B 107.8 . . ?
C2 C1 H1B 107.8 . . ?
C5 C7 H7A 109.5 . . ?
C5 C7 H7B 109.5 . . ?
H7A C7 H7B 109.5 . . ?
C5 C7 H7C 109.5 . . ?
H7A C7 H7C 109.5 . . ?
H7B C7 H7C 109.5 . . ?
N1 C5 C4 109.86(13) . . ?
N1 C5 C7 108.48(13) . . ?
C4 C5 C7 112.26(14) . . ?
N1 C5 H5A 108.7 . . ?
C4 C5 H5A 108.7 . . ?
C7 C5 H5A 108.7 . . ?

loop_
_geom_bond_atom_site_label_1
_geom_bond_atom_site_label_2
_geom_bond_site_symmetry_2
_geom_bond_distance
_geom_bond_publ_flag
N1 C1 . 1.4967(19) ?
N1 C5 . 1.511(2) ?
N1 H1 . 0.93(2) ?
N1 H2 . 0.92(2) ?
O2 C6 . 1.2095(19) ?
O3 C6 . 1.3253(19) ?
O3 H3A . 0.82 ?
O4 H4 . 0.82(2) ?
O4 H5 . 0.86(2) ?
O1 C3 . 1.4245(19) ?
O1 H1A . 0.82 ?
C6 C1 . 1.5237(19) ?
C2 C3 . 1.524(2) ?
C2 C1 . 1.530(2) ?
C2 H2A . 0.97 ?
C2 H2B . 0.97 ?
C4 C3 . 1.519(2) ?
C4 C5 . 1.520(2) ?
C4 H4A . 0.97 ?
C4 H4B . 0.97 ?
C3 H3B . 0.98 ?
C1 H1B . 0.98 ?
C7 C5 . 1.524(2) ?
C7 H7A . 0.96 ?
C7 H7B . 0.96 ?
C7 H7C . 0.96 ?
C5 H5A . 0.98 ?

loop_
_geom_torsion_atom_site_label_1
_geom_torsion_atom_site_label_2
_geom_torsion_atom_site_label_3
_geom_torsion_atom_site_label_4
_geom_torsion
_geom_torsion_site_symmetry_1
_geom_torsion_site_symmetry_2
_geom_torsion_site_symmetry_3
_geom_torsion_site_symmetry_4
_geom_torsion_publ_flag
C5 C4 C3 O1 178.98(13) . . . . ?
C5 C4 C3 C2 58.00(17) . . . . ?
C1 C2 C3 O1 -176.85(12) . . . . ?
C1 C2 C3 C4 -57.40(17) . . . . ?
C5 N1 C1 C6 73.61(17) . . . . ?
C5 N1 C1 C2 -51.84(17) . . . . ?
O2 C6 C1 N1 5.2(2) . . . . ?
O3 C6 C1 N1 -176.29(12) . . . . ?
O2 C6 C1 C2 128.87(16) . . . . ?
O3 C6 C1 C2 -52.59(18) . . . . ?
C3 C2 C1 N1 53.26(16) . . . . ?
C3 C2 C1 C6 -69.84(16) . . . . ?
C1 N1 C5 C4 51.76(17) . . . . ?
C1 N1 C5 C7 174.81(13) . . . . ?
C3 C4 C5 N1 -53.49(17) . . . . ?
C3 C4 C5 C7 -174.29(13) . . . . ?

loop_
_cod_related_entry_id
_cod_related_entry_database
_cod_related_entry_code
1 ChemSpider 30653297
